data_7044164
loop_
_publ_author_name
'Sniekers, Jeroen'
'Geysens, Pieter'
'Malaquias, Joao'
'Vander Hoogerstraete, Tom'
'Van Meervelt, Luc'
'Fransaer, Jan'
'Binnemans, Koen'

_publ_section_title
;
 Cobalt(II) containing liquid metal salts for electrodeposition of cobalt
 and electrochemical nanoparticle formation
;
_journal_name_full 'Dalton Trans.'
_journal_paper_doi 10.1039/C7DT02604H
_journal_year 2017
_chemical_formula_moiety '2(C18 H30 Co0.5 N6), 2(C H3 O3 S)'
_chemical_formula_sum 'C38 H66 Co N12 O6 S2'
_chemical_formula_weight 910.07
_space_group_crystal_system triclinic
_space_group_IT_number 2
_space_group_name_Hall '-P 1'
_space_group_name_H-M_alt 'P -1'
_symmetry_space_group_name_Hall '-P 1'
_symmetry_space_group_name_H-M 'P -1'
_atom_sites_solution_hydrogens geom
_atom_sites_solution_primary direct
_audit_creation_date 2016-11-16
_audit_creation_method
;
Olex2 1.2
(compiled 2016.11.07 svn.r3353 for OlexSys, GUI svn.r5261)
;
_audit_update_record
;
2017-04-24 deposited with the CCDC.
2017-09-11 downloaded from the CCDC.
;
_cell_angle_alpha 88.763(3)
_cell_angle_beta 80.229(3)
_cell_angle_gamma 85.243(3)
_cell_formula_units_Z 2
_cell_length_a 8.8446(3)
_cell_length_b 15.7075(6)
_cell_length_c 17.6599(7)
_cell_measurement_reflns_used 6531
_cell_measurement_temperature 250.01(10)
_cell_measurement_theta_max 27.0750
_cell_measurement_theta_min 3.0310
_cell_volume 2409.44(16)
_computing_cell_refinement
;
CrysAlisPro, Agilent Technologies,
Version 1.171.36.28 (release 01-02-2013 CrysAlis171 .NET)
(compiled Feb  1 2013,16:14:44)
;
_computing_data_collection
;
CrysAlisPro, Agilent Technologies,
Version 1.171.36.28 (release 01-02-2013 CrysAlis171 .NET)
(compiled Feb  1 2013,16:14:44)
;
_computing_data_reduction
;
CrysAlisPro, Agilent Technologies,
Version 1.171.36.28 (release 01-02-2013 CrysAlis171 .NET)
(compiled Feb  1 2013,16:14:44)
;
_computing_molecular_graphics 'Olex2 (Dolomanov et al., 2009)'
_computing_publication_material 'Olex2 (Dolomanov et al., 2009)'
_computing_structure_refinement 'ShelXL (Sheldrick, 2015)'
_computing_structure_solution 'ShelXS (Sheldrick, 2008)'
_diffrn_ambient_temperature 250.01(10)
_diffrn_detector_area_resol_mean 15.9631
_diffrn_measured_fraction_theta_full 0.998
_diffrn_measured_fraction_theta_max 0.998
_diffrn_measurement_details
;
#__ type_ start__ end____ width___ exp.time_
  1 omega  -39.00   -6.00   1.0000   15.0000
omega____ theta____ kappa____ phi______ frames
    -      -16.9951   38.0000  -90.0000 33

#__ type_ start__ end____ width___ exp.time_
  2 omega  -87.00   12.00   1.0000   15.0000
omega____ theta____ kappa____ phi______ frames
    -      -16.9951  -77.0000    0.0000 99

#__ type_ start__ end____ width___ exp.time_
  3 omega  -86.00   -3.00   1.0000   15.0000
omega____ theta____ kappa____ phi______ frames
    -      -16.9951  -57.0000  120.0000 83

#__ type_ start__ end____ width___ exp.time_
  4 omega  -69.00   -3.00   1.0000   15.0000
omega____ theta____ kappa____ phi______ frames
    -      -16.9951  -57.0000   30.0000 66

#__ type_ start__ end____ width___ exp.time_
  5 omega  -87.00    5.00   1.0000   15.0000
omega____ theta____ kappa____ phi______ frames
    -      -16.9951  -77.0000 -120.0000 92

#__ type_ start__ end____ width___ exp.time_
  6 omega   49.00   84.00   1.0000   15.0000
omega____ theta____ kappa____ phi______ frames
    -       18.8701   57.0000  -60.0000 35
;
_diffrn_measurement_device_type 'SuperNova, Single source at offset, Eos detector'
_diffrn_measurement_method '\w scans'
_diffrn_orient_matrix_UB_11 -0.0672907000
_diffrn_orient_matrix_UB_12 0.0246368000
_diffrn_orient_matrix_UB_13 -0.0068878000
_diffrn_orient_matrix_UB_21 0.0347553000
_diffrn_orient_matrix_UB_22 0.0062296000
_diffrn_orient_matrix_UB_23 -0.0387523000
_diffrn_orient_matrix_UB_31 -0.0304841000
_diffrn_orient_matrix_UB_32 -0.0375179000
_diffrn_orient_matrix_UB_33 -0.0105807000
_diffrn_radiation_monochromator mirror
_diffrn_radiation_type MoK\a
_diffrn_radiation_wavelength 0.71073
_diffrn_reflns_av_R_equivalents 0.0204
_diffrn_reflns_av_unetI/netI 0.0346
_diffrn_reflns_Laue_measured_fraction_full 0.998
_diffrn_reflns_Laue_measured_fraction_max 0.998
_diffrn_reflns_limit_h_max 11
_diffrn_reflns_limit_h_min -9
_diffrn_reflns_limit_k_max 19
_diffrn_reflns_limit_k_min -19
_diffrn_reflns_limit_l_max 22
_diffrn_reflns_limit_l_min -21
_diffrn_reflns_number 19415
_diffrn_reflns_point_group_measured_fraction_full 0.998
_diffrn_reflns_point_group_measured_fraction_max 0.998
_diffrn_reflns_theta_full 25.242
_diffrn_reflns_theta_max 26.370
_diffrn_reflns_theta_min 2.791
_diffrn_source 'SuperNova (Mo) X-ray Source'
_exptl_absorpt_coefficient_mu 0.497
_exptl_absorpt_correction_T_max 1.00000
_exptl_absorpt_correction_T_min 0.74008
_exptl_absorpt_correction_type multi-scan
_exptl_absorpt_process_details
;
CrysAlisPro, Agilent Technologies,
Version 1.171.36.28 (release 01-02-2013 CrysAlis171 .NET)
(compiled Feb  1 2013,16:14:44)
Empirical absorption correction using spherical harmonics,
 implemented in SCALE3 ABSPACK scaling algorithm.
;
_exptl_crystal_colour 'clear colourless'
_exptl_crystal_colour_lustre clear
_exptl_crystal_colour_primary colourless
_exptl_crystal_density_diffrn 1.254
_exptl_crystal_description block
_exptl_crystal_F_000 970
_exptl_crystal_size_max 0.24
_exptl_crystal_size_mid 0.12
_exptl_crystal_size_min 0.12
_refine_diff_density_max 0.762
_refine_diff_density_min -0.497
_refine_diff_density_rms 0.056
_refine_ls_extinction_method none
_refine_ls_goodness_of_fit_ref 1.020
_refine_ls_hydrogen_treatment constr
_refine_ls_matrix_type full
_refine_ls_number_parameters 620
_refine_ls_number_reflns 9822
_refine_ls_number_restraints 612
_refine_ls_restrained_S_all 1.032
_refine_ls_R_factor_all 0.0829
_refine_ls_R_factor_gt 0.0621
_refine_ls_shift/su_max 0.000
_refine_ls_shift/su_mean 0.000
_refine_ls_structure_factor_coef Fsqd
_refine_ls_weighting_details 'w=1/[\s^2^(Fo^2^)+(0.0874P)^2^+2.0757P] where P=(Fo^2^+2Fc^2^)/3'
_refine_ls_weighting_scheme calc
_refine_ls_wR_factor_gt 0.1670
_refine_ls_wR_factor_ref 0.1852
_reflns_Friedel_coverage 0.000
_reflns_number_gt 7292
_reflns_number_total 9822
_reflns_threshold_expression 'I > 2\s(I)'
_cod_data_source_file c7dt02604h2.cif
_cod_data_source_block kb2102-vt_3_250_00
_cod_database_code 7044164
_chemical_oxdiff_formula 'Co C4 F12 S4 O8 N2 N12 C36 H56'
_shelx_space_group_comment
;
The symmetry employed for this shelxl refinement is uniquely defined
by the following loop, which should always be used as a source of
symmetry information in preference to the above space-group names.
They are only intended as comments.
;
_reflns_odcompleteness_completeness 84.94
_reflns_odcompleteness_iscentric 1
_reflns_odcompleteness_theta 29.06
_olex2_refinement_description
;
1. Fixed Uiso
 At 1.2 times of:
  All C(H) groups, All C(H,H) groups, All C(H,H,H,H) groups
 At 1.5 times of:
  All C(H,H,H) groups, All C(H,H,H,H,H,H) groups
2. Restrained distances
 C14-C15 = C14A-C15A
 1.5 with sigma of 0.005
 C13-C15 = C13-C15A
 2.5 with sigma of 0.005
 C13-C14 = C13-C14A
 1.42 with sigma of 0.005
 S51-O52 = S51A-O52A = S51-O53 = S51A-O53A = S51-O54 = S51A-O54
 1.4 with sigma of 0.005
3. Uiso/Uaniso restraints and constraints
C13 \\sim C14 \\sim C15 \\sim C14A \\sim C15A: within 2A with sigma of 0.01 and
sigma for terminal atoms of 0.02
4. Rigid body (RIGU) restrains
 All non-hydrogen atoms
 with sigma for 1-2 distances of 0.002 and sigma for 1-3 distances of 0.002
5. Same fragment restrains
{N17, C18, C19, C20, C21, C22} sigma for 1-2: 0.01, 1-3: 0.02
as
{N24, C25, C26, C27, C28, C29}
{N17, C18, C19, C20, C21, C22} sigma for 1-2: 0.01, 1-3: 0.02
as
{N31, C32, C33, C34, C35, C36}
{N17, C18, C19, C20, C21, C22} sigma for 1-2: 0.01, 1-3: 0.02
as
{N38, C39, C40, C41, C42, C43}
6. Others
 Sof(C48A)=Sof(H48C)=Sof(H48D)=Sof(C49A)=Sof(H49C)=Sof(H49D)=Sof(C50A)=
 Sof(H50D)=Sof(H50E)=Sof(H50F)=1-FVAR(1)
 Sof(C48)=Sof(H48A)=Sof(H48B)=Sof(C49)=Sof(H49A)=Sof(H49B)=Sof(C50)=Sof(H50A)=
 Sof(H50B)=Sof(H50C)=FVAR(1)
 Sof(H13C)=Sof(H13D)=Sof(C14A)=Sof(H14C)=Sof(H14D)=Sof(C15A)=Sof(H15D)=
 Sof(H15E)=Sof(H15F)=1-FVAR(2)
 Sof(H13A)=Sof(H13B)=Sof(C14)=Sof(H14A)=Sof(H14B)=Sof(C15)=Sof(H15A)=Sof(H15B)=
 Sof(H15C)=FVAR(2)
 Sof(S51A)=Sof(O52A)=Sof(O53A)=Sof(H55D)=Sof(H55E)=Sof(H55F)=1-FVAR(3)
 Sof(S51)=Sof(O52)=Sof(O53)=Sof(H55A)=Sof(H55B)=Sof(H55C)=FVAR(3)
7.a Secondary CH2 refined with riding coordinates:
 C13(H13A,H13B), C13(H13C,H13D), C14(H14A,H14B), C14A(H14C,H14D), C20(H20A,
 H20B), C21(H21A,H21B), C27(H27A,H27B), C28(H28A,H28B), C34(H34A,H34B),
 C35(H35A,H35B), C41(H41A,H41B), C42(H42A,H42B), C48(H48A,H48B), C48A(H48C,
 H48D), C49(H49A,H49B), C49A(H49C,H49D)
7.b Aromatic/amide H refined with riding coordinates:
 C9(H9), C11(H11), C12(H12), C16(H16), C18(H18), C19(H19), C23(H23), C25(H25),
 C26(H26), C30(H30), C32(H32), C33(H33), C37(H37), C39(H39), C40(H40), C44(H44),
  C46(H46), C47(H47)
7.c Idealised Me refined as rotating group:
 C15(H15A,H15B,H15C), C15A(H15D,H15E,H15F), C22(H22A,H22B,H22C), C29(H29A,H29B,
 H29C), C36(H36A,H36B,H36C), C43(H43A,H43B,H43C), C50(H50A,H50B,H50C),
 C50A(H50D,H50E,H50F), C55(H55A,H55B,H55C), C55(H55D,H55E,H55F), C60(H60A,H60B,
 H60C)
;
_shelx_shelxl_version_number 2016/4
_olex2_date_sample_data_collection 2015-01-28
_olex2_submission_special_instructions 'No special instructions were received'

loop_
_space_group_symop_operation_xyz
'x, y, z'
'-x, -y, -z'

loop_
_atom_site_label
_atom_site_type_symbol
_atom_site_fract_x
_atom_site_fract_y
_atom_site_fract_z
_atom_site_U_iso_or_equiv
_atom_site_adp_type
_atom_site_occupancy
_atom_site_site_symmetry_order
_atom_site_calc_flag
_atom_site_refinement_flags_posn
_atom_site_refinement_flags_adp
_atom_site_refinement_flags_occupancy
_atom_site_disorder_assembly
_atom_site_disorder_group
Co1 Co 0.500000 0.500000 0.500000 0.05098(18) Uani 1 2 d S TU P . .
N3 N 0.6619(3) 0.57763(18) 0.42716(17) 0.0615(7) Uani 1 1 d . U . . .
N4 N 0.6758(3) 0.39388(16) 0.47881(16) 0.0541(6) Uani 1 1 d . U . . .
N5 N 0.4022(4) 0.47295(17) 0.39816(16) 0.0565(6) Uani 1 1 d . U . . .
C9 C 0.6852(4) 0.6585(2) 0.43030(19) 0.0591(8) Uani 1 1 d . U . . .
H9 H 0.626285 0.697013 0.465809 0.071 Uiso 1 1 calc R . . . .
N10 N 0.8028(4) 0.6801(2) 0.37701(18) 0.0704(8) Uani 1 1 d . U . . .
C11 C 0.8554(5) 0.6092(3) 0.3354(3) 0.0937(15) Uani 1 1 d . U . . .
H11 H 0.936515 0.604429 0.293380 0.112 Uiso 1 1 calc R . . . .
C12 C 0.7680(6) 0.5466(3) 0.3663(3) 0.0989(17) Uani 1 1 d . U . . .
H12 H 0.778338 0.490062 0.348700 0.119 Uiso 1 1 calc R . . . .
C13 C 0.8630(8) 0.7661(4) 0.3646(3) 0.1218(19) Uani 1 1 d D U . . .
H13A H 0.799717 0.804082 0.402899 0.146 Uiso 0.565(9) 1 calc R . . A 3
H13B H 0.966941 0.760897 0.377451 0.146 Uiso 0.565(9) 1 calc R . . A 3
H13C H 0.823826 0.804263 0.407932 0.146 Uiso 0.435(9) 1 calc R . . A 4
H13D H 0.975795 0.762602 0.354854 0.146 Uiso 0.435(9) 1 calc R . . A 4
C14 C 0.8728(11) 0.8098(8) 0.2925(5) 0.132(3) Uani 0.565(9) 1 d D U . A 3
H14A H 0.947733 0.776649 0.254849 0.158 Uiso 0.565(9) 1 calc R . . A 3
H14B H 0.913986 0.864961 0.297888 0.158 Uiso 0.565(9) 1 calc R . . A 3
C14A C 0.799(2) 0.7918(8) 0.2971(8) 0.139(3) Uani 0.435(9) 1 d D U . A 4
H14C H 0.689813 0.782134 0.307544 0.167 Uiso 0.435(9) 1 calc R . . A 4
H14D H 0.847826 0.752964 0.255611 0.167 Uiso 0.435(9) 1 calc R . . A 4
C15 C 0.7288(12) 0.8258(7) 0.2607(6) 0.135(3) Uani 0.565(9) 1 d D U . A 3
H15A H 0.692668 0.771729 0.248888 0.202 Uiso 0.565(9) 1 calc GR . . A 3
H15B H 0.747931 0.859939 0.214139 0.202 Uiso 0.565(9) 1 calc GR . . A 3
H15C H 0.651159 0.856139 0.298111 0.202 Uiso 0.565(9) 1 calc GR . . A 3
C15A C 0.8126(19) 0.8803(7) 0.2671(7) 0.131(4) Uani 0.435(9) 1 d D U . A 4
H15D H 0.737629 0.918894 0.298813 0.196 Uiso 0.435(9) 1 calc GR . . A 4
H15E H 0.793251 0.883092 0.214657 0.196 Uiso 0.435(9) 1 calc GR . . A 4
H15F H 0.915321 0.896935 0.268392 0.196 Uiso 0.435(9) 1 calc GR . . A 4
C16 C 0.6771(4) 0.3258(2) 0.4367(2) 0.0557(8) Uani 1 1 d . U . . .
H16 H 0.593736 0.312032 0.413920 0.067 Uiso 1 1 calc R . . . .
N17 N 0.8117(3) 0.27830(16) 0.43013(16) 0.0559(6) Uani 1 1 d D U . . .
C18 C 0.9025(4) 0.3177(2) 0.4713(2) 0.0586(8) Uani 1 1 d D U . . .
H18 H 1.003015 0.299007 0.478245 0.070 Uiso 1 1 calc R . . . .
C19 C 0.8191(4) 0.3889(2) 0.4999(2) 0.0602(8) Uani 1 1 d D U . . .
H19 H 0.853698 0.429364 0.530014 0.072 Uiso 1 1 calc R . . . .
C20 C 0.8526(5) 0.1981(2) 0.3874(2) 0.0680(9) Uani 1 1 d D U . . .
H20A H 0.955088 0.200406 0.356251 0.082 Uiso 1 1 calc R . . . .
H20B H 0.779223 0.192694 0.352294 0.082 Uiso 1 1 calc R . . . .
C21 C 0.8526(6) 0.1220(2) 0.4380(3) 0.0862(13) Uani 1 1 d D U . . .
H21A H 0.750181 0.119045 0.468981 0.103 Uiso 1 1 calc R . . . .
H21B H 0.926241 0.126849 0.473044 0.103 Uiso 1 1 calc R . . . .
C22 C 0.8958(8) 0.0406(3) 0.3914(4) 0.124(2) Uani 1 1 d D U . . .
H22A H 0.996021 0.044022 0.359651 0.186 Uiso 1 1 calc GR . . . .
H22B H 0.819597 0.033946 0.358807 0.186 Uiso 1 1 calc GR . . . .
H22C H 0.899182 -0.008142 0.425913 0.186 Uiso 1 1 calc GR . . . .
C23 C 0.3128(4) 0.4147(2) 0.38612(19) 0.0573(8) Uani 1 1 d . U . . .
H23 H 0.299609 0.365030 0.416310 0.069 Uiso 1 1 calc R . . . .
N24 N 0.2415(4) 0.4334(2) 0.32603(17) 0.0674(8) Uani 1 1 d D U . . .
C25 C 0.2897(5) 0.5099(2) 0.2974(2) 0.0763(10) Uani 1 1 d D U . . .
H25 H 0.260163 0.539983 0.255031 0.092 Uiso 1 1 calc R . . . .
C26 C 0.3869(5) 0.5334(2) 0.3416(2) 0.0713(10) Uani 1 1 d D U . . .
H26 H 0.437728 0.583925 0.335039 0.086 Uiso 1 1 calc R . . . .
C27 C 0.1323(6) 0.3806(4) 0.2991(3) 0.1018(16) Uani 1 1 d D U . . .
H27A H 0.149889 0.322085 0.317979 0.122 Uiso 1 1 calc R . . . .
H27B H 0.027810 0.401940 0.322371 0.122 Uiso 1 1 calc R . . . .
C28 C 0.1398(8) 0.3779(5) 0.2174(3) 0.135(2) Uani 1 1 d D U . . .
H28A H 0.247285 0.364456 0.193514 0.162 Uiso 1 1 calc R . . . .
H28B H 0.107444 0.434905 0.199428 0.162 Uiso 1 1 calc R . . . .
C29 C 0.0431(8) 0.3144(5) 0.1903(3) 0.134(2) Uani 1 1 d D U . . .
H29A H 0.036711 0.325267 0.136623 0.201 Uiso 1 1 calc GR . . . .
H29B H -0.059465 0.319941 0.220619 0.201 Uiso 1 1 calc GR . . . .
H29C H 0.089576 0.257046 0.196200 0.201 Uiso 1 1 calc GR . . . .
Co2 Co 1.000000 1.000000 0.000000 0.04410(17) Uani 1 2 d S TU P . .
N6 N 0.8249(3) 1.07658(17) 0.07644(15) 0.0544(6) Uani 1 1 d . U . . .
N7 N 1.1283(3) 0.98234(17) 0.09562(15) 0.0544(6) Uani 1 1 d . U . . .
N8 N 0.8660(3) 0.89121(16) 0.03388(16) 0.0529(6) Uani 1 1 d . U . . .
C30 C 0.7258(4) 1.1377(2) 0.0626(2) 0.0649(9) Uani 1 1 d . U . . .
H30 H 0.724697 1.162501 0.013703 0.078 Uiso 1 1 calc R . . . .
N31 N 0.6248(4) 1.1620(2) 0.12532(17) 0.0680(8) Uani 1 1 d D U . . .
C32 C 0.6643(5) 1.1137(3) 0.1842(2) 0.0793(12) Uani 1 1 d D U . . .
H32 H 0.615945 1.116023 0.235856 0.095 Uiso 1 1 calc R . . . .
C33 C 0.7861(5) 1.0619(3) 0.1541(2) 0.0816(13) Uani 1 1 d D U . . .
H33 H 0.838185 1.021043 0.182099 0.098 Uiso 1 1 calc R . . . .
C34 C 0.5066(6) 1.2341(3) 0.1284(3) 0.1085(17) Uani 1 1 d D U . . .
H34A H 0.423504 1.225134 0.171388 0.130 Uiso 1 1 calc R . . . .
H34B H 0.462797 1.235425 0.080940 0.130 Uiso 1 1 calc R . . . .
C35 C 0.5687(7) 1.3187(3) 0.1378(3) 0.134(2) Uani 1 1 d D U . . .
H35A H 0.491314 1.364654 0.129287 0.161 Uiso 1 1 calc R . . . .
H35B H 0.660234 1.324407 0.098695 0.161 Uiso 1 1 calc R . . . .
C36 C 0.6106(8) 1.3291(4) 0.2162(4) 0.147(2) Uani 1 1 d D U . . .
H36A H 0.520854 1.322865 0.255280 0.220 Uiso 1 1 calc GR . . . .
H36B H 0.646492 1.385371 0.219823 0.220 Uiso 1 1 calc GR . . . .
H36C H 0.691545 1.285850 0.223864 0.220 Uiso 1 1 calc GR . . . .
C37 C 1.1882(5) 0.9164(3) 0.1285(2) 0.0676(9) Uani 1 1 d . U . . .
H37 H 1.182258 0.859599 0.114220 0.081 Uiso 1 1 calc R . . . .
N38 N 1.2604(4) 0.9392(2) 0.18573(17) 0.0780(9) Uani 1 1 d D U . . .
C39 C 1.2394(6) 1.0252(3) 0.1915(3) 0.0907(13) Uani 1 1 d D U . . .
H39 H 1.271807 1.059592 0.227629 0.109 Uiso 1 1 calc R . . . .
C40 C 1.1629(6) 1.0507(3) 0.1352(2) 0.0865(13) Uani 1 1 d D U . . .
H40 H 1.136009 1.108142 0.123896 0.104 Uiso 1 1 calc R . . . .
C41 C 1.3461(6) 0.8822(4) 0.2331(3) 0.1062(17) Uani 1 1 d D U . . .
H41A H 1.393045 0.832778 0.202233 0.127 Uiso 1 1 calc R . . . .
H41B H 1.429605 0.912479 0.247222 0.127 Uiso 1 1 calc R . . . .
C42 C 1.2549(7) 0.8517(4) 0.3025(3) 0.1135(19) Uani 1 1 d D U . . .
H42A H 1.168442 0.824036 0.288370 0.136 Uiso 1 1 calc R . . . .
H42B H 1.211854 0.901133 0.334277 0.136 Uiso 1 1 calc R . . . .
C43 C 1.3395(8) 0.7894(4) 0.3507(3) 0.127(2) Uani 1 1 d D U . . .
H43A H 1.402782 0.747111 0.317594 0.190 Uiso 1 1 calc GR . . . .
H43B H 1.265368 0.761097 0.387541 0.190 Uiso 1 1 calc GR . . . .
H43C H 1.404266 0.820130 0.377880 0.190 Uiso 1 1 calc GR . . . .
C44 C 0.9084(5) 0.8120(2) 0.0415(3) 0.0850(14) Uani 1 1 d . U . . .
H44 H 1.011698 0.789723 0.035484 0.102 Uiso 1 1 calc R . . . .
N45 N 0.7873(4) 0.7645(2) 0.0591(3) 0.0956(13) Uani 1 1 d . U . . .
C46 C 0.6599(5) 0.8160(3) 0.0619(2) 0.0681(9) Uani 1 1 d . U . . .
H46 H 0.557779 0.800888 0.071938 0.082 Uiso 1 1 calc R . . . .
C47 C 0.7078(5) 0.8937(3) 0.0475(2) 0.0710(10) Uani 1 1 d . U . . .
H47 H 0.642123 0.943857 0.046744 0.085 Uiso 1 1 calc R . . . .
C48 C 0.7939(13) 0.6678(6) 0.0444(7) 0.082(3) Uani 0.509(12) 1 d . U . B 1
H48A H 0.710090 0.653784 0.018126 0.098 Uiso 0.509(12) 1 calc R . . B 1
H48B H 0.892569 0.647144 0.013707 0.098 Uiso 0.509(12) 1 calc R . . B 1
C48A C 0.7969(11) 0.6778(6) 0.1056(7) 0.075(3) Uani 0.491(12) 1 d . U . B 2
H48C H 0.880760 0.675436 0.135592 0.090 Uiso 0.491(12) 1 calc R . . B 2
H48D H 0.699940 0.670037 0.140158 0.090 Uiso 0.491(12) 1 calc R . . B 2
C49 C 0.7760(11) 0.6315(6) 0.1227(6) 0.079(3) Uani 0.509(12) 1 d . U . B 1
H49A H 0.673095 0.650227 0.149977 0.095 Uiso 0.509(12) 1 calc R . . B 1
H49B H 0.851045 0.654897 0.149748 0.095 Uiso 0.509(12) 1 calc R . . B 1
C49A C 0.8272(16) 0.6132(7) 0.0445(8) 0.105(4) Uani 0.491(12) 1 d . U . B 2
H49C H 0.923782 0.622613 0.010129 0.126 Uiso 0.491(12) 1 calc R . . B 2
H49D H 0.743904 0.617945 0.014071 0.126 Uiso 0.491(12) 1 calc R . . B 2
C50 C 0.797(3) 0.5361(8) 0.1266(9) 0.117(5) Uani 0.509(12) 1 d . U . B 1
H50A H 0.724418 0.511959 0.099011 0.175 Uiso 0.509(12) 1 calc GR . . B 1
H50B H 0.777700 0.517520 0.179863 0.175 Uiso 0.509(12) 1 calc GR . . B 1
H50C H 0.900880 0.516828 0.103417 0.175 Uiso 0.509(12) 1 calc GR . . B 1
C50A C 0.838(3) 0.5232(8) 0.0813(11) 0.129(7) Uani 0.491(12) 1 d . U . B 2
H50D H 0.911029 0.521320 0.116854 0.194 Uiso 0.491(12) 1 calc GR . . B 2
H50E H 0.873209 0.481098 0.041405 0.194 Uiso 0.491(12) 1 calc GR . . B 2
H50F H 0.737978 0.510696 0.108724 0.194 Uiso 0.491(12) 1 calc GR . . B 2
S51 S 0.2822(4) 0.6600(3) 0.1230(3) 0.0619(9) Uani 0.533(9) 1 d D U . C 5
O52 O 0.2556(12) 0.7215(5) 0.0665(4) 0.113(4) Uani 0.533(9) 1 d D U . C 5
O53 O 0.3944(7) 0.6815(5) 0.1651(5) 0.115(3) Uani 0.533(9) 1 d D U . C 5
S51A S 0.2481(5) 0.6537(3) 0.1020(2) 0.0578(9) Uani 0.467(9) 1 d D U . C 6
O52A O 0.1653(9) 0.6667(7) 0.0406(4) 0.100(3) Uani 0.467(9) 1 d D U . C 6
O53A O 0.3563(10) 0.7155(5) 0.0958(8) 0.124(4) Uani 0.467(9) 1 d D U . C 6
O54 O 0.1482(3) 0.6424(2) 0.17352(16) 0.0886(9) Uani 1 1 d D U . . .
C55 C 0.3566(7) 0.5616(3) 0.0788(3) 0.1127(18) Uani 1 1 d . U . . .
H55A H 0.278321 0.538436 0.054713 0.169 Uiso 0.533(9) 1 calc GR . . C 5
H55B H 0.386409 0.521715 0.117301 0.169 Uiso 0.533(9) 1 calc GR . . C 5
H55C H 0.445721 0.570923 0.040128 0.169 Uiso 0.533(9) 1 calc GR . . C 5
H55D H 0.290288 0.516748 0.073337 0.169 Uiso 0.467(9) 1 calc GR . . C 6
H55E H 0.416255 0.546066 0.118982 0.169 Uiso 0.467(9) 1 calc GR . . C 6
H55F H 0.425612 0.569157 0.030640 0.169 Uiso 0.467(9) 1 calc GR . . C 6
S56 S 0.34448(10) 0.15746(6) 0.39170(5) 0.0603(2) Uani 1 1 d . U . . .
O57 O 0.2842(7) 0.1517(3) 0.3221(2) 0.1572(19) Uani 1 1 d . U . . .
O58 O 0.2389(5) 0.2064(3) 0.4442(2) 0.1247(14) Uani 1 1 d . U . . .
O59 O 0.4885(5) 0.1897(3) 0.3715(4) 0.175(2) Uani 1 1 d . U . . .
C60 C 0.3688(10) 0.0547(4) 0.4250(5) 0.157(3) Uani 1 1 d . U . . .
H60A H 0.271950 0.028480 0.430602 0.236 Uiso 1 1 calc GR . . . .
H60B H 0.402652 0.055213 0.474403 0.236 Uiso 1 1 calc GR . . . .
H60C H 0.445648 0.022156 0.388733 0.236 Uiso 1 1 calc GR . . . .

loop_
_atom_site_aniso_label
_atom_site_aniso_U_11
_atom_site_aniso_U_22
_atom_site_aniso_U_33
_atom_site_aniso_U_23
_atom_site_aniso_U_13
_atom_site_aniso_U_12
Co1 0.0588(4) 0.0373(3) 0.0515(4) -0.0019(2) 0.0029(3) 0.0028(3)
N3 0.0623(17) 0.0526(14) 0.0622(17) 0.0029(13) 0.0082(13) -0.0004(13)
N4 0.0555(15) 0.0430(13) 0.0588(16) -0.0032(11) 0.0006(12) 0.0042(11)
N5 0.0725(18) 0.0428(14) 0.0485(14) 0.0017(11) 0.0006(12) 0.0066(12)
C9 0.076(2) 0.0573(17) 0.0435(16) 0.0071(14) -0.0089(14) -0.0063(16)
N10 0.078(2) 0.0744(18) 0.0601(18) 0.0236(14) -0.0137(15) -0.0190(16)
C11 0.079(3) 0.084(2) 0.098(3) 0.030(2) 0.032(2) 0.011(2)
C12 0.104(3) 0.061(2) 0.107(3) 0.007(2) 0.048(3) 0.007(2)
C13 0.173(5) 0.113(3) 0.085(3) 0.027(3) -0.013(3) -0.075(3)
C14 0.172(7) 0.099(5) 0.130(5) 0.060(4) -0.023(5) -0.068(5)
C14A 0.171(8) 0.118(6) 0.132(5) 0.063(5) -0.024(5) -0.058(6)
C15 0.189(8) 0.123(7) 0.110(7) 0.032(5) -0.045(6) -0.083(6)
C15A 0.180(10) 0.108(7) 0.112(8) 0.032(6) -0.030(8) -0.050(7)
C16 0.0530(17) 0.0456(16) 0.065(2) -0.0040(14) -0.0037(15) 0.0050(13)
N17 0.0548(15) 0.0439(13) 0.0634(17) -0.0036(12) 0.0009(12) 0.0063(11)
C18 0.0523(18) 0.0560(18) 0.065(2) 0.0020(15) -0.0050(15) 0.0024(14)
C19 0.0599(18) 0.0566(18) 0.062(2) -0.0065(15) -0.0030(15) -0.0028(15)
C20 0.065(2) 0.0526(18) 0.080(2) -0.0125(16) 0.0001(19) 0.0094(16)
C21 0.091(3) 0.052(2) 0.109(3) -0.0011(19) -0.003(3) 0.003(2)
C22 0.138(5) 0.051(2) 0.172(6) -0.023(3) 0.003(4) 0.009(3)
C23 0.067(2) 0.0531(17) 0.0480(17) 0.0042(14) -0.0038(14) 0.0041(14)
N24 0.0714(19) 0.0772(19) 0.0515(16) 0.0106(14) -0.0083(14) -0.0013(15)
C25 0.094(3) 0.070(2) 0.061(2) 0.0148(18) -0.0123(19) 0.0096(19)
C26 0.100(3) 0.0493(18) 0.059(2) 0.0110(16) -0.0048(18) 0.0011(18)
C27 0.095(3) 0.138(4) 0.081(3) 0.027(3) -0.028(2) -0.042(3)
C28 0.149(6) 0.185(7) 0.079(3) -0.004(4) -0.015(3) -0.070(5)
C29 0.142(5) 0.182(6) 0.091(4) 0.009(4) -0.035(4) -0.066(5)
Co2 0.0532(4) 0.0328(3) 0.0433(3) -0.0005(2) -0.0016(2) 0.0008(2)
N6 0.0643(17) 0.0462(14) 0.0470(13) -0.0002(11) 0.0023(12) 0.0055(12)
N7 0.0653(17) 0.0490(14) 0.0482(14) -0.0015(11) -0.0082(12) -0.0030(12)
N8 0.0608(15) 0.0406(12) 0.0551(15) 0.0027(11) -0.0036(13) -0.0050(11)
C30 0.074(2) 0.063(2) 0.0494(17) -0.0009(15) 0.0012(15) 0.0188(17)
N31 0.0665(19) 0.0724(19) 0.0567(16) -0.0094(14) 0.0024(14) 0.0191(15)
C32 0.088(3) 0.083(3) 0.0539(19) 0.0006(18) 0.0119(18) 0.017(2)
C33 0.099(3) 0.082(3) 0.0504(18) 0.0103(18) 0.0059(19) 0.029(2)
C34 0.104(4) 0.125(3) 0.079(3) -0.022(3) -0.002(3) 0.065(3)
C35 0.152(5) 0.081(3) 0.125(4) 0.033(3) 0.068(4) 0.053(3)
C36 0.133(5) 0.104(4) 0.186(6) -0.028(5) 0.030(5) -0.026(4)
C37 0.091(3) 0.0617(19) 0.0464(18) -0.0039(15) -0.0123(17) 0.0159(18)
N38 0.081(2) 0.103(2) 0.0472(16) 0.0008(16) -0.0135(15) 0.0135(19)
C39 0.118(4) 0.096(3) 0.067(2) -0.005(2) -0.033(2) -0.027(3)
C40 0.137(4) 0.061(2) 0.072(3) 0.0012(18) -0.039(3) -0.025(2)
C41 0.099(3) 0.148(5) 0.066(3) 0.018(3) -0.018(2) 0.022(3)
C42 0.131(4) 0.099(4) 0.099(4) 0.033(3) 0.002(3) 0.002(3)
C43 0.156(6) 0.128(5) 0.089(4) 0.039(3) -0.014(4) 0.007(4)
C44 0.061(2) 0.0437(17) 0.144(4) 0.016(2) 0.000(2) -0.0058(15)
N45 0.074(2) 0.0451(16) 0.162(4) 0.020(2) 0.001(2) -0.0161(14)
C46 0.0614(19) 0.068(2) 0.075(2) 0.0064(19) -0.0063(18) -0.0166(15)
C47 0.0617(19) 0.0591(19) 0.092(3) 0.011(2) -0.012(2) -0.0057(16)
C48 0.109(7) 0.052(3) 0.087(6) 0.004(4) -0.018(5) -0.029(4)
C48A 0.077(5) 0.051(4) 0.099(8) 0.013(4) -0.012(5) -0.027(4)
C49 0.087(6) 0.059(4) 0.096(6) 0.015(4) -0.016(5) -0.028(4)
C49A 0.143(10) 0.049(4) 0.130(9) -0.001(4) -0.043(7) -0.011(5)
C50 0.172(15) 0.058(5) 0.129(12) 0.015(6) -0.047(13) -0.028(6)
C50A 0.194(19) 0.048(5) 0.161(16) 0.005(7) -0.070(17) -0.015(7)
S51 0.0599(18) 0.0450(13) 0.0730(18) 0.0169(13) 0.0046(12) 0.0033(13)
O52 0.149(8) 0.079(4) 0.085(4) 0.039(4) 0.022(4) 0.040(5)
O53 0.090(4) 0.125(6) 0.133(6) -0.002(5) -0.021(4) -0.021(4)
S51A 0.0440(15) 0.0425(13) 0.082(2) 0.0108(16) -0.0002(13) 0.0001(10)
O52A 0.092(5) 0.121(7) 0.082(4) 0.021(4) -0.015(3) 0.017(4)
O53A 0.089(6) 0.079(5) 0.199(12) -0.005(6) 0.003(6) -0.040(4)
O54 0.0731(17) 0.102(2) 0.0799(18) 0.0211(16) 0.0093(14) 0.0081(16)
C55 0.132(4) 0.068(2) 0.119(4) 0.002(2) 0.017(3) 0.028(3)
S56 0.0554(5) 0.0556(5) 0.0678(6) -0.0145(4) -0.0028(4) -0.0037(4)
O57 0.237(5) 0.150(4) 0.101(3) -0.028(3) -0.073(3) -0.017(4)
O58 0.137(3) 0.115(3) 0.098(2) -0.017(2) 0.024(2) 0.045(2)
O59 0.082(2) 0.127(4) 0.310(7) -0.011(4) -0.004(3) -0.034(2)
C60 0.202(8) 0.077(3) 0.189(7) 0.026(4) -0.035(6) 0.010(4)

loop_
_atom_type_symbol
_atom_type_description
_atom_type_scat_dispersion_real
_atom_type_scat_dispersion_imag
_atom_type_scat_source
C C 0.0033 0.0016 'International Tables Vol C Tables 4.2.6.8 and 6.1.1.4'
H H 0.0000 0.0000 'International Tables Vol C Tables 4.2.6.8 and 6.1.1.4'
Co Co 0.3494 0.9721 'International Tables Vol C Tables 4.2.6.8 and 6.1.1.4'
N N 0.0061 0.0033 'International Tables Vol C Tables 4.2.6.8 and 6.1.1.4'
O O 0.0106 0.0060 'International Tables Vol C Tables 4.2.6.8 and 6.1.1.4'
S S 0.1246 0.1234 'International Tables Vol C Tables 4.2.6.8 and 6.1.1.4'

loop_
_geom_angle_atom_site_label_1
_geom_angle_atom_site_label_2
_geom_angle_atom_site_label_3
_geom_angle
_geom_angle_site_symmetry_1
_geom_angle_site_symmetry_3
C49Ab C48Ab N45 102.9(9) . .
N3 Co1 N3 180.00(12) 2_666 .
N4 Co1 N3 87.10(10) . .
N4 Co1 N3 92.90(10) . 2_666
C48Ab C49Ab C50A 109.2(12) . .
O53e S51e O52 112.8(7) . .
O53Af S51Af O52A 107.9(7) . .
O52Af S51Af O54 111.8(4) . .
N4 Co1 N3 92.90(10) 2_666 .
N4 Co1 N3 87.10(10) 2_666 2_666
N4 Co1 N4 180.0 2_666 .
N4 Co1 N5 86.98(10) 2_666 .
N4 Co1 N5 86.98(10) . 2_666
N4 Co1 N5 93.02(10) 2_666 2_666
N4 Co1 N5 93.02(10) . .
N5 Co1 N3 88.38(11) 2_666 2_666
N5 Co1 N3 91.62(11) 2_666 .
N5 Co1 N3 91.62(11) . 2_666
N5 Co1 N3 88.38(11) . .
N5 Co1 N5 180.0 2_666 .
C9 N3 Co1 131.0(2) . .
C9 N3 C12 104.7(3) . .
O53Af S51Af O54 119.5(6) . .
O53Af S51Af C55 103.9(5) . .
O53e S51e C55 104.8(5) . .
O52e S51e C55 109.9(5) . .
O52Af S51Af C55 103.2(5) . .
C14c C13 N10 122.2(6) . .
C14Ad C13 N10 99.1(5) . .
C12 N3 Co1 124.3(3) . .
C16 N4 Co1 128.4(2) . .
C16 N4 C19 104.6(3) . .
C19 N4 Co1 126.5(2) . .
C23 N5 Co1 130.8(2) . .
C23 N5 C26 104.4(3) . .
C26 N5 Co1 122.2(2) . .
N3 C9 N10 112.1(3) . .
C9 N10 C11 106.9(3) . .
C9 N10 C13 126.8(4) . .
C11 N10 C13 126.3(4) . .
C12 C11 N10 106.2(4) . .
C11 C12 N3 110.1(4) . .
N4 C16 N17 111.9(3) . .
C16 N17 C18 107.2(3) . .
C16 N17 C20 126.3(3) . .
C18 N17 C20 126.5(3) . .
C19 C18 N17 106.0(3) . .
C18 C19 N4 110.3(3) . .
N17 C20 C21 112.9(3) . .
C20 C21 C22 111.1(4) . .
N5 C23 N24 112.6(3) . .
C23 N24 C25 106.3(3) . .
C23 N24 C27 125.2(3) . .
C25 N24 C27 128.6(3) . .
C26 C25 N24 106.4(3) . .
C25 C26 N5 110.3(3) . .
C28 C27 N24 115.7(4) . .
C13 C14c C15 117.0(5) . .
C13 C14Ad C15A 119.5(6) . .
C27 C28 C29 114.9(5) . .
N6 Co2 N6 180.0 . 2_775
N6 Co2 N7 87.72(10) 2_775 2_775
N6 Co2 N7 92.28(11) . 2_775
N6 Co2 N7 92.28(11) 2_775 .
N6 Co2 N7 87.72(10) . .
N6 Co2 N8 87.27(10) . .
N6 Co2 N8 87.27(10) 2_775 2_775
N6 Co2 N8 92.73(10) . 2_775
N6 Co2 N8 92.73(10) 2_775 .
N7 Co2 N7 180.0 2_775 .
N8 Co2 N7 93.42(10) . .
N8 Co2 N7 93.42(10) 2_775 2_775
N8 Co2 N7 86.58(10) . 2_775
N8 Co2 N7 86.58(10) 2_775 .
N8 Co2 N8 180.0 2_775 .
C30 N6 Co2 131.3(2) . .
C30 N6 C33 103.9(3) . .
C33 N6 Co2 124.5(2) . .
C37 N7 Co2 134.3(3) . .
C37 N7 C40 104.1(3) . .
C40 N7 Co2 121.6(2) . .
C44 N8 Co2 130.8(3) . .
C44 N8 C47 103.8(3) . .
C47 N8 Co2 125.3(2) . .
N6 C30 N31 112.8(3) . .
C30 N31 C32 106.6(3) . .
C30 N31 C34 125.0(3) . .
C32 N31 C34 128.1(3) . .
C33 C32 N31 106.0(3) . .
C32 C33 N6 110.7(3) . .
N31 C34 C35 112.8(4) . .
C34 C35 C36 112.9(4) . .
N7 C37 N38 111.8(4) . .
C37 N38 C41 127.0(4) . .
C39 N38 C37 107.3(3) . .
C39 N38 C41 125.7(4) . .
C40 C39 N38 105.3(4) . .
C39 C40 N7 111.5(4) . .
C42 C41 N38 114.7(4) . .
C41 C42 C43 115.7(5) . .
N8 C44 N45 111.8(4) . .
C44 N45 C48 124.2(5) . .
C44 N45 C48A 122.1(5) . .
C46 N45 C44 108.0(3) . .
C46 N45 C48 123.2(5) . .
C46 N45 C48A 123.9(5) . .
N45 C46 C47 105.2(3) . .
C46 C47 N8 111.2(4) . .
C49A C48A N45 102.5(9) . .
C48A C49A C50 114.9(10) . .
O57 S56 C60 106.1(4) . .
O58 S56 O57 109.0(3) . .
O58 S56 O59 115.2(3) . .
O58 S56 C60 110.6(3) . .
O59 S56 O57 106.4(4) . .
O59 S56 C60 109.0(4) . .
O54 S51e O52 113.3(5) . .
O54 S51e O53 109.6(4) . .
O54 S51Af C55 109.1(4) . .
O54 S51e C55 105.9(4) . .

loop_
_geom_bond_atom_site_label_1
_geom_bond_atom_site_label_2
_geom_bond_distance
_geom_bond_site_symmetry_2
Co1 N3 2.188(3) .
Co1 N3 2.188(3) 2_666
Co1 N4 2.176(3) 2_666
Co1 N4 2.176(3) .
Co1 N5 2.187(3) 2_666
Co1 N5 2.187(3) .
C14c C15 1.479(5) .
C14Ad C15A 1.484(5) .
C48Ab C49A 1.473(18) .
C49Ab C50A 1.546(18) .
S51e O52 1.408(4) .
S51e O53 1.403(4) .
S51Af O52A 1.411(4) .
S51Af O53A 1.409(4) .
S51Af O54 1.430(4) .
S51e O54 1.401(4) .
S51Af C55 1.685(7) .
S51e C55 1.771(7) .
N3 C9 1.308(4) .
N3 C12 1.370(5) .
N4 C16 1.314(4) .
N4 C19 1.376(4) .
N5 C23 1.301(5) .
N5 C26 1.379(4) .
C9 N10 1.340(5) .
N10 C11 1.353(6) .
N10 C13 1.491(6) .
C11 C12 1.350(6) .
C13 C14 1.426(5) .
C13 C14A 1.439(5) .
C16 N17 1.340(4) .
N17 C18 1.363(4) .
N17 C20 1.470(4) .
C18 C19 1.345(4) .
C20 C21 1.478(5) .
C21 C22 1.522(5) .
C23 N24 1.339(4) .
N24 C25 1.366(4) .
N24 C27 1.467(5) .
C25 C26 1.332(5) .
C27 C28 1.434(5) .
C28 C29 1.503(6) .
Co2 N6 2.172(3) .
Co2 N6 2.172(3) 2_775
Co2 N7 2.190(3) .
Co2 N7 2.190(3) 2_775
Co2 N8 2.176(3) 2_775
Co2 N8 2.176(3) .
N6 C30 1.294(4) .
N6 C33 1.375(4) .
N7 C37 1.295(4) .
N7 C40 1.376(5) .
N8 C44 1.280(4) .
N8 C47 1.377(5) .
C30 N31 1.340(4) .
N31 C32 1.351(4) .
N31 C34 1.471(4) .
C32 C33 1.336(5) .
C34 C35 1.503(6) .
C35 C36 1.507(7) .
C37 N38 1.353(5) .
N38 C39 1.352(5) .
N38 C41 1.465(5) .
C39 C40 1.332(5) .
C41 C42 1.443(5) .
C42 C43 1.517(6) .
C44 N45 1.346(5) .
N45 C46 1.326(5) .
N45 C48 1.542(10) .
N45 C48A 1.578(10) .
C46 C47 1.330(5) .
C48A C49 1.472(16) .
C49A C50 1.497(16) .
S56 O57 1.428(4) .
S56 O58 1.393(3) .
S56 O59 1.396(4) .
S56 C60 1.716(6) .
